data_7218359
loop_
_publ_author_name
'Wang, Xiaojuan'
'Zhang, Qi'
'Jiang, Linglei'
'Xu, Yun'
'Mei, Xuefeng'

_publ_section_title
;
 Isostructurality in six celecoxib co-crystals introduced by solvent
 inclusion
;
_journal_issue 48
_journal_name_full CrystEngComm
_journal_page_first 10959
_journal_paper_doi 10.1039/C4CE01854K
_journal_volume 16
_journal_year 2014
_chemical_formula_sum 'C27 H22 F3 N5 O2 S'
_chemical_formula_weight 537.56
_chemical_name_systematic
; 
 ? 
;
_space_group_IT_number 2
_symmetry_space_group_name_Hall '-P 1'
_symmetry_space_group_name_H-M 'P -1'
_atom_sites_solution_hydrogens geom
_atom_sites_solution_primary direct
_atom_sites_solution_secondary difmap
_audit_creation_method SHELXL-97
_cell_angle_alpha 77.594(11)
_cell_angle_beta 65.275(11)
_cell_angle_gamma 65.336(11)
_cell_formula_units_Z 2
_cell_length_a 10.765(2)
_cell_length_b 11.596(3)
_cell_length_c 12.705(3)
_cell_measurement_temperature 296(2)
_cell_volume 1307.6(5)
_computing_structure_refinement 'SHELXL-97 (Sheldrick, 2008)'
_computing_structure_solution 'SHELXS-97 (Sheldrick, 2008)'
_diffrn_ambient_temperature 296(2)
_diffrn_measured_fraction_theta_full 0.972
_diffrn_measured_fraction_theta_max 0.972
_diffrn_radiation_monochromator graphite
_diffrn_radiation_source 'fine-focus sealed tube'
_diffrn_radiation_type MoK\a
_diffrn_radiation_wavelength 0.71073
_diffrn_reflns_av_R_equivalents 0.0239
_diffrn_reflns_av_sigmaI/netI 0.0259
_diffrn_reflns_limit_h_max 14
_diffrn_reflns_limit_h_min -13
_diffrn_reflns_limit_k_max 15
_diffrn_reflns_limit_k_min -14
_diffrn_reflns_limit_l_max 16
_diffrn_reflns_limit_l_min -16
_diffrn_reflns_number 19388
_diffrn_reflns_theta_full 28.00
_diffrn_reflns_theta_max 28.00
_diffrn_reflns_theta_min 1.77
_exptl_absorpt_coefficient_mu 0.180
_exptl_absorpt_correction_T_max 0.9650
_exptl_absorpt_correction_T_min 0.9156
_exptl_absorpt_correction_type multi-scan
_exptl_absorpt_process_details sadabs
_exptl_crystal_density_diffrn 1.365
_exptl_crystal_density_method 'not measured'
_exptl_crystal_F_000 556
_exptl_crystal_size_max 0.50
_exptl_crystal_size_mid 0.30
_exptl_crystal_size_min 0.20
_refine_diff_density_max 0.852
_refine_diff_density_min -0.553
_refine_diff_density_rms 0.048
_refine_ls_extinction_method none
_refine_ls_goodness_of_fit_ref 1.056
_refine_ls_hydrogen_treatment mixed
_refine_ls_matrix_type full
_refine_ls_number_parameters 356
_refine_ls_number_reflns 6123
_refine_ls_number_restraints 0
_refine_ls_restrained_S_all 1.056
_refine_ls_R_factor_all 0.0855
_refine_ls_R_factor_gt 0.0590
_refine_ls_shift/su_max 0.002
_refine_ls_shift/su_mean 0.000
_refine_ls_structure_factor_coef Fsqd
_refine_ls_weighting_details 'calc w=1/[\s^2^(Fo^2^)+(0.0960P)^2^+0.5326P] where P=(Fo^2^+2Fc^2^)/3'
_refine_ls_weighting_scheme calc
_refine_ls_wR_factor_gt 0.1720
_refine_ls_wR_factor_ref 0.1915
_reflns_number_gt 4254
_reflns_number_total 6123
_reflns_threshold_expression >2sigma(I)
_cod_data_source_file c4ce01854k2.cif
_cod_data_source_block 2013349_0m
_cod_depositor_comments 'Adding full bibliography for 7218359--7218367.cif.'
_cod_original_sg_symbol_H-M P-1
_cod_database_code 7218359

loop_
_symmetry_equiv_pos_as_xyz
'x, y, z'
'-x, -y, -z'

loop_
_atom_site_label
_atom_site_type_symbol
_atom_site_fract_x
_atom_site_fract_y
_atom_site_fract_z
_atom_site_U_iso_or_equiv
_atom_site_adp_type
_atom_site_occupancy
_atom_site_symmetry_multiplicity
_atom_site_calc_flag
_atom_site_refinement_flags
S1 S 0.27074(7) 0.13988(5) 0.39567(6) 0.0542(2) Uani 1 1 d .
F3 F 0.3196(5) 0.6028(3) 0.8465(3) 0.201(2) Uani 1 1 d .
C10' C 0.8052(3) 0.7082(3) 0.1590(3) 0.0627(7) Uani 1 1 d .
F2 F 0.3379(5) 0.7726(4) 0.7812(2) 0.1906(19) Uani 1 1 d .
C9' C 0.6895(3) 0.8237(3) 0.1855(3) 0.0698(8) Uani 1 1 d .
H6' H 0.6065 0.8369 0.1712 0.084 Uiso 1 1 calc R
N2' N 0.6902(3) 0.9167(2) 0.2300(2) 0.0716(7) Uani 1 1 d .
N2 N 0.2819(2) 0.58387(17) 0.55167(16) 0.0451(4) Uani 1 1 d .
C1 C 0.2680(3) 0.6838(2) 0.6795(2) 0.0526(6) Uani 1 1 d .
C6' C 0.9316(3) 0.6860(2) 0.1782(2) 0.0510(6) Uani 1 1 d .
C3' C 1.0599(3) 0.5638(2) 0.1528(2) 0.0524(6) Uani 1 1 d .
C4' C 1.0420(3) 0.4523(3) 0.1519(3) 0.0651(7) Uani 1 1 d .
H3' H 0.9500 0.4531 0.1648 0.078 Uiso 1 1 calc R
C5' C 1.1636(4) 0.3398(3) 0.1315(3) 0.0797(9) Uani 1 1 d .
H4' H 1.1493 0.2661 0.1314 0.096 Uiso 1 1 calc R
N1' N 1.2987(3) 0.3294(3) 0.1120(2) 0.0805(8) Uani 1 1 d .
C1' C 1.3153(3) 0.4368(4) 0.1112(3) 0.0798(9) Uani 1 1 d .
H1' H 1.4092 0.4330 0.0964 0.096 Uiso 1 1 calc R
C2' C 1.2010(3) 0.5543(3) 0.1312(3) 0.0652(7) Uani 1 1 d .
H2' H 1.2190 0.6265 0.1300 0.078 Uiso 1 1 calc R
C7' C 0.9316(3) 0.7824(3) 0.2265(3) 0.0687(7) Uani 1 1 d .
H7' H 1.0123 0.7718 0.2428 0.082 Uiso 1 1 calc R
C8' C 0.8103(4) 0.8942(3) 0.2501(3) 0.0775(9) Uani 1 1 d .
H8' H 0.8127 0.9580 0.2820 0.093 Uiso 1 1 calc R
C14 C 0.2789(3) 0.2720(2) 0.4388(2) 0.0450(5) Uani 1 1 d .
C15 C 0.3712(3) 0.2524(2) 0.4966(2) 0.0504(6) Uani 1 1 d .
H11 H 0.4311 0.1706 0.5112 0.060 Uiso 1 1 calc R
C16 C 0.3730(3) 0.3567(2) 0.5323(2) 0.0491(5) Uani 1 1 d .
H12 H 0.4339 0.3452 0.5714 0.059 Uiso 1 1 calc R
C11 C 0.2834(2) 0.47776(19) 0.50919(19) 0.0429(5) Uani 1 1 d .
C3 C 0.2577(3) 0.7063(2) 0.50676(19) 0.0448(5) Uani 1 1 d .
C4 C 0.2623(3) 0.7510(2) 0.38786(19) 0.0452(5) Uani 1 1 d .
C9 C 0.3738(3) 0.6858(2) 0.2913(2) 0.0537(6) Uani 1 1 d .
H8 H 0.4427 0.6067 0.3009 0.064 Uiso 1 1 calc R
C8 C 0.3828(3) 0.7379(3) 0.1810(2) 0.0651(7) Uani 1 1 d .
H7 H 0.4578 0.6927 0.1172 0.078 Uiso 1 1 calc R
C7 C 0.2829(4) 0.8558(3) 0.1628(2) 0.0682(8) Uani 1 1 d .
C10 C 0.2958(6) 0.9127(5) 0.0416(3) 0.1178(15) Uani 1 1 d .
H5 H 0.3172 0.9880 0.0299 0.177 Uiso 1 1 calc R
H4 H 0.2046 0.9341 0.0321 0.177 Uiso 1 1 calc R
H6 H 0.3735 0.8522 -0.0141 0.177 Uiso 1 1 calc R
N1 N 0.2889(2) 0.56850(18) 0.65873(17) 0.0522(5) Uani 1 1 d .
C2 C 0.2471(3) 0.7727(2) 0.5898(2) 0.0514(6) Uani 1 1 d .
H1 H 0.2296 0.8587 0.5865 0.062 Uiso 1 1 calc R
C5 C 0.1604(3) 0.8690(2) 0.3705(2) 0.0571(6) Uani 1 1 d .
H2 H 0.0841 0.9136 0.4340 0.068 Uiso 1 1 calc R
C6 C 0.1718(4) 0.9198(3) 0.2598(3) 0.0686(8) Uani 1 1 d .
H3 H 0.1033 0.9990 0.2500 0.082 Uiso 1 1 calc R
C17 C 0.2692(4) 0.7033(3) 0.7907(2) 0.0706(8) Uani 1 1 d .
F1 F 0.1417(4) 0.7583(5) 0.8642(3) 0.204(2) Uani 1 1 d .
C12 C 0.1920(3) 0.4972(2) 0.4509(2) 0.0478(5) Uani 1 1 d .
H9 H 0.1327 0.5791 0.4358 0.057 Uiso 1 1 calc R
C13 C 0.1897(3) 0.3931(2) 0.4152(2) 0.0474(5) Uani 1 1 d .
H10 H 0.1290 0.4047 0.3759 0.057 Uiso 1 1 calc R
O1 O 0.1290(2) 0.18331(19) 0.38687(19) 0.0728(6) Uani 1 1 d .
O2 O 0.3120(3) 0.03447(17) 0.47311(18) 0.0769(6) Uani 1 1 d .
N3 N 0.3931(3) 0.1049(2) 0.2698(2) 0.0602(6) Uani 1 1 d .
H13 H 0.377(3) 0.158(3) 0.218(3) 0.066(9) Uiso 1 1 d .
H5' H 0.798(3) 0.645(3) 0.130(3) 0.075(9) Uiso 1 1 d .
H14 H 0.483(4) 0.057(3) 0.270(3) 0.078(10) Uiso 1 1 d .

loop_
_atom_site_aniso_label
_atom_site_aniso_U_11
_atom_site_aniso_U_22
_atom_site_aniso_U_33
_atom_site_aniso_U_23
_atom_site_aniso_U_13
_atom_site_aniso_U_12
S1 0.0667(4) 0.0400(3) 0.0619(4) -0.0036(3) -0.0210(3) -0.0275(3)
F3 0.404(6) 0.1025(19) 0.127(2) -0.0021(17) -0.182(3) -0.041(3)
C10' 0.0685(18) 0.0529(15) 0.0731(18) -0.0016(13) -0.0355(15) -0.0197(13)
F2 0.336(5) 0.284(4) 0.0921(18) 0.012(2) -0.086(2) -0.247(4)
C9' 0.0615(17) 0.0614(17) 0.082(2) 0.0056(14) -0.0355(15) -0.0137(13)
N2' 0.0724(16) 0.0518(13) 0.0739(16) -0.0017(11) -0.0237(13) -0.0116(11)
N2 0.0588(12) 0.0378(9) 0.0423(10) -0.0008(7) -0.0177(9) -0.0227(8)
C1 0.0660(16) 0.0482(12) 0.0470(13) -0.0048(10) -0.0173(11) -0.0266(11)
C6' 0.0527(14) 0.0483(12) 0.0491(13) 0.0007(10) -0.0189(11) -0.0174(10)
C3' 0.0546(14) 0.0528(13) 0.0448(12) -0.0004(10) -0.0189(11) -0.0158(11)
C4' 0.0659(17) 0.0522(14) 0.0754(18) -0.0047(13) -0.0294(14) -0.0161(12)
C5' 0.089(2) 0.0566(17) 0.084(2) -0.0084(15) -0.0336(18) -0.0145(16)
N1' 0.0724(18) 0.0678(17) 0.0721(17) -0.0044(13) -0.0239(14) -0.0015(13)
C1' 0.0551(17) 0.088(2) 0.074(2) 0.0021(17) -0.0211(15) -0.0123(16)
C2' 0.0616(17) 0.0646(16) 0.0678(17) 0.0047(13) -0.0259(14) -0.0236(13)
C7' 0.0703(18) 0.0616(16) 0.082(2) -0.0112(14) -0.0348(16) -0.0206(14)
C8' 0.092(2) 0.0532(16) 0.087(2) -0.0164(15) -0.0365(19) -0.0169(15)
C14 0.0508(13) 0.0361(10) 0.0485(12) -0.0023(9) -0.0132(10) -0.0214(9)
C15 0.0571(14) 0.0348(11) 0.0591(14) 0.0020(10) -0.0250(12) -0.0155(10)
C16 0.0570(14) 0.0414(11) 0.0571(14) 0.0027(10) -0.0281(11) -0.0209(10)
C11 0.0493(12) 0.0362(10) 0.0439(11) -0.0022(8) -0.0135(10) -0.0200(9)
C3 0.0503(13) 0.0371(10) 0.0456(12) -0.0025(9) -0.0132(10) -0.0193(9)
C4 0.0568(14) 0.0390(11) 0.0453(12) -0.0021(9) -0.0165(10) -0.0252(10)
C9 0.0578(15) 0.0512(13) 0.0500(13) -0.0049(10) -0.0158(11) -0.0212(11)
C8 0.0735(18) 0.0768(18) 0.0453(14) -0.0077(12) -0.0109(13) -0.0369(15)
C7 0.095(2) 0.0727(18) 0.0518(15) 0.0112(13) -0.0311(15) -0.0478(17)
C10 0.164(4) 0.127(4) 0.064(2) 0.026(2) -0.049(3) -0.063(3)
N1 0.0715(14) 0.0468(10) 0.0448(11) 0.0014(8) -0.0223(10) -0.0288(10)
C2 0.0643(15) 0.0421(12) 0.0505(13) -0.0057(10) -0.0171(11) -0.0247(11)
C5 0.0716(17) 0.0430(12) 0.0553(14) -0.0045(10) -0.0230(13) -0.0194(11)
C6 0.094(2) 0.0481(14) 0.0704(18) 0.0084(13) -0.0425(17) -0.0260(14)
C17 0.106(2) 0.0641(17) 0.0528(16) -0.0032(13) -0.0312(17) -0.0396(17)
F1 0.134(2) 0.355(6) 0.103(2) -0.132(3) -0.0250(18) -0.034(3)
C12 0.0501(13) 0.0337(10) 0.0579(14) -0.0028(9) -0.0207(11) -0.0129(9)
C13 0.0501(13) 0.0429(11) 0.0540(13) -0.0021(10) -0.0212(11) -0.0198(10)
O1 0.0640(12) 0.0694(12) 0.0959(15) -0.0201(11) -0.0219(11) -0.0349(10)
O2 0.1230(18) 0.0463(10) 0.0762(13) 0.0117(9) -0.0413(13) -0.0475(11)
N3 0.0665(16) 0.0407(11) 0.0654(15) -0.0084(10) -0.0270(12) -0.0070(10)

loop_
_atom_type_symbol
_atom_type_description
_atom_type_scat_dispersion_real
_atom_type_scat_dispersion_imag
_atom_type_scat_source
C C 0.0033 0.0016 'International Tables Vol C Tables 4.2.6.8 and 6.1.1.4'
H H 0.0000 0.0000 'International Tables Vol C Tables 4.2.6.8 and 6.1.1.4'
N N 0.0061 0.0033 'International Tables Vol C Tables 4.2.6.8 and 6.1.1.4'
O O 0.0106 0.0060 'International Tables Vol C Tables 4.2.6.8 and 6.1.1.4'
F F 0.0171 0.0103 'International Tables Vol C Tables 4.2.6.8 and 6.1.1.4'
S S 0.1246 0.1234 'International Tables Vol C Tables 4.2.6.8 and 6.1.1.4'

loop_
_geom_angle_atom_site_label_1
_geom_angle_atom_site_label_2
_geom_angle_atom_site_label_3
_geom_angle
O2 S1 O1 120.43(13)
O2 S1 N3 106.83(14)
O1 S1 N3 107.95(14)
O2 S1 C14 106.78(11)
O1 S1 C14 106.15(11)
N3 S1 C14 108.23(12)
C9' C10' C6' 119.5(3)
C9' C10' H5' 120.2(19)
C6' C10' H5' 120.3(19)
N2' C9' C10' 123.7(3)
N2' C9' H6' 118.1
C10' C9' H6' 118.1
C9' N2' C8' 116.6(2)
N1 N2 C3 112.52(17)
N1 N2 C11 117.34(17)
C3 N2 C11 129.69(19)
N1 C1 C2 113.0(2)
N1 C1 C17 118.7(2)
C2 C1 C17 128.3(2)
C7' C6' C10' 116.9(2)
C7' C6' C3' 120.6(2)
C10' C6' C3' 122.5(2)
C2' C3' C4' 116.8(2)
C2' C3' C6' 122.5(2)
C4' C3' C6' 120.7(2)
C5' C4' C3' 118.8(3)
C5' C4' H3' 120.6
C3' C4' H3' 120.6
N1' C5' C4' 124.9(3)
N1' C5' H4' 117.6
C4' C5' H4' 117.6
C5' N1' C1' 115.9(3)
N1' C1' C2' 123.9(3)
N1' C1' H1' 118.1
C2' C1' H1' 118.1
C3' C2' C1' 119.7(3)
C3' C2' H2' 120.2
C1' C2' H2' 120.2
C8' C7' C6' 119.2(3)
C8' C7' H7' 120.4
C6' C7' H7' 120.4
N2' C8' C7' 124.1(3)
N2' C8' H8' 117.9
C7' C8' H8' 117.9
C13 C14 C15 121.4(2)
C13 C14 S1 118.47(18)
C15 C14 S1 120.09(17)
C14 C15 C16 119.2(2)
C14 C15 H11 120.4
C16 C15 H11 120.4
C11 C16 C15 119.4(2)
C11 C16 H12 120.3
C15 C16 H12 120.3
C16 C11 C12 121.3(2)
C16 C11 N2 118.5(2)
C12 C11 N2 120.14(19)
N2 C3 C2 105.7(2)
N2 C3 C4 126.01(19)
C2 C3 C4 127.9(2)
C9 C4 C5 118.4(2)
C9 C4 C3 122.1(2)
C5 C4 C3 119.1(2)
C8 C9 C4 120.2(2)
C8 C9 H8 119.9
C4 C9 H8 119.9
C9 C8 C7 121.8(3)
C9 C8 H7 119.1
C7 C8 H7 119.1
C6 C7 C8 117.5(2)
C6 C7 C10 121.3(3)
C8 C7 C10 121.1(3)
C7 C10 H5 109.5
C7 C10 H4 109.5
H5 C10 H4 109.5
C7 C10 H6 109.5
H5 C10 H6 109.5
H4 C10 H6 109.5
C1 N1 N2 103.53(18)
C3 C2 C1 105.3(2)
C3 C2 H1 127.3
C1 C2 H1 127.3
C6 C5 C4 120.5(3)
C6 C5 H2 119.7
C4 C5 H2 119.7
C5 C6 C7 121.5(3)
C5 C6 H3 119.2
C7 C6 H3 119.2
F2 C17 F3 106.6(4)
F2 C17 F1 103.6(4)
F3 C17 F1 102.4(4)
F2 C17 C1 114.3(3)
F3 C17 C1 115.1(3)
F1 C17 C1 113.5(3)
C11 C12 C13 119.4(2)
C11 C12 H9 120.3
C13 C12 H9 120.3
C14 C13 C12 119.2(2)
C14 C13 H10 120.4
C12 C13 H10 120.4
S1 N3 H13 114(2)
S1 N3 H14 114(2)
H13 N3 H14 125(3)

loop_
_geom_bond_atom_site_label_1
_geom_bond_atom_site_label_2
_geom_bond_distance
S1 O2 1.434(2)
S1 O1 1.440(2)
S1 N3 1.590(3)
S1 C14 1.780(2)
F3 C17 1.262(4)
C10' C9' 1.382(4)
C10' C6' 1.392(4)
C10' H5' 0.93(3)
F2 C17 1.260(4)
C9' N2' 1.325(4)
C9' H6' 0.9300
N2' C8' 1.331(4)
N2 N1 1.363(3)
N2 C3 1.369(3)
N2 C11 1.438(3)
C1 N1 1.326(3)
C1 C2 1.388(3)
C1 C17 1.485(4)
C6' C7' 1.385(4)
C6' C3' 1.487(3)
C3' C2' 1.386(4)
C3' C4' 1.386(4)
C4' C5' 1.385(4)
C4' H3' 0.9300
C5' N1' 1.326(4)
C5' H4' 0.9300
N1' C1' 1.327(5)
C1' C2' 1.387(4)
C1' H1' 0.9300
C2' H2' 0.9300
C7' C8' 1.379(4)
C7' H7' 0.9300
C8' H8' 0.9300
C14 C13 1.386(3)
C14 C15 1.389(3)
C15 C16 1.389(3)
C15 H11 0.9300
C16 C11 1.385(3)
C16 H12 0.9300
C11 C12 1.386(3)
C3 C2 1.376(3)
C3 C4 1.475(3)
C4 C9 1.389(3)
C4 C5 1.394(3)
C9 C8 1.382(4)
C9 H8 0.9300
C8 C7 1.387(4)
C8 H7 0.9300
C7 C6 1.385(4)
C7 C10 1.513(4)
C10 H5 0.9600
C10 H4 0.9600
C10 H6 0.9600
C2 H1 0.9300
C5 C6 1.378(4)
C5 H2 0.9300
C6 H3 0.9300
C17 F1 1.271(4)
C12 C13 1.390(3)
C12 H9 0.9300
C13 H10 0.9300
N3 H13 0.82(3)
N3 H14 0.89(3)

loop_
_geom_torsion_atom_site_label_1
_geom_torsion_atom_site_label_2
_geom_torsion_atom_site_label_3
_geom_torsion_atom_site_label_4
_geom_torsion
C6' C10' C9' N2' -0.7(5)
C10' C9' N2' C8' -0.4(5)
C9' C10' C6' C7' 1.6(4)
C9' C10' C6' C3' 179.5(3)
C7' C6' C3' C2' -26.1(4)
C10' C6' C3' C2' 156.1(3)
C7' C6' C3' C4' 152.7(3)
C10' C6' C3' C4' -25.0(4)
C2' C3' C4' C5' 0.9(4)
C6' C3' C4' C5' -178.0(3)
C3' C4' C5' N1' -0.2(5)
C4' C5' N1' C1' -0.9(5)
C5' N1' C1' C2' 1.2(5)
C4' C3' C2' C1' -0.6(4)
C6' C3' C2' C1' 178.2(3)
N1' C1' C2' C3' -0.4(5)
C10' C6' C7' C8' -1.5(4)
C3' C6' C7' C8' -179.4(3)
C9' N2' C8' C7' 0.6(5)
C6' C7' C8' N2' 0.4(5)
O2 S1 C14 C13 -153.1(2)
O1 S1 C14 C13 -23.5(2)
N3 S1 C14 C13 92.2(2)
O2 S1 C14 C15 25.8(2)
O1 S1 C14 C15 155.4(2)
N3 S1 C14 C15 -88.9(2)
C13 C14 C15 C16 0.6(4)
S1 C14 C15 C16 -178.28(18)
C14 C15 C16 C11 -0.3(4)
C15 C16 C11 C12 -0.1(4)
C15 C16 C11 N2 177.1(2)
N1 N2 C11 C16 -38.3(3)
C3 N2 C11 C16 150.0(2)
N1 N2 C11 C12 139.0(2)
C3 N2 C11 C12 -32.7(3)
N1 N2 C3 C2 -0.6(3)
C11 N2 C3 C2 171.3(2)
N1 N2 C3 C4 172.1(2)
C11 N2 C3 C4 -15.9(4)
N2 C3 C4 C9 -44.9(3)
C2 C3 C4 C9 126.2(3)
N2 C3 C4 C5 141.7(2)
C2 C3 C4 C5 -47.1(4)
C5 C4 C9 C8 0.3(3)
C3 C4 C9 C8 -173.0(2)
C4 C9 C8 C7 0.4(4)
C9 C8 C7 C6 -0.6(4)
C9 C8 C7 C10 178.9(3)
C2 C1 N1 N2 0.3(3)
C17 C1 N1 N2 -179.7(2)
C3 N2 N1 C1 0.2(3)
C11 N2 N1 C1 -172.9(2)
N2 C3 C2 C1 0.8(3)
C4 C3 C2 C1 -171.8(2)
N1 C1 C2 C3 -0.7(3)
C17 C1 C2 C3 179.3(3)
C9 C4 C5 C6 -0.8(4)
C3 C4 C5 C6 172.7(2)
C4 C5 C6 C7 0.6(4)
C8 C7 C6 C5 0.1(4)
C10 C7 C6 C5 -179.4(3)
N1 C1 C17 F2 137.7(4)
C2 C1 C17 F2 -42.4(5)
N1 C1 C17 F3 13.8(5)
C2 C1 C17 F3 -166.3(4)
N1 C1 C17 F1 -103.8(4)
C2 C1 C17 F1 76.1(4)
C16 C11 C12 C13 0.2(4)
N2 C11 C12 C13 -177.0(2)
C15 C14 C13 C12 -0.5(4)
S1 C14 C13 C12 178.40(17)
C11 C12 C13 C14 0.1(4)
